data_4123596
loop_
_publ_author_name
'Ghatak, Tapas'
'Sarkar, Mithun'
'Dinda, Shrabani'
'Dutta, Indranil'
'Rahaman, S. M. Wahidur'
'Bera, Jitendra K.'

_publ_section_title
;
 Olefin oxygenation by water on an iridium center.
;
_journal_issue 19
_journal_name_full 'Journal of the American Chemical Society'
_journal_page_first 6168
_journal_page_last 6171
_journal_paper_doi 10.1021/jacs.5b03055
_journal_volume 137
_journal_year 2015
_chemical_formula_moiety 'C42 H42 Ir2 N6 O2, 2(C F3 O3 S)'
_chemical_formula_sum 'C44 H42 F6 Ir2 N6 O8 S2'
_chemical_formula_weight 1345.36
_chemical_name_systematic
; 
 ? 
;
_space_group_IT_number 2
_symmetry_cell_setting triclinic
_symmetry_space_group_name_Hall '-P 1'
_symmetry_space_group_name_H-M 'P -1'
_atom_sites_solution_hydrogens geom
_atom_sites_solution_primary direct
_atom_sites_solution_secondary difmap
_audit_creation_method SHELXL-97
_cell_angle_alpha 83.284(5)
_cell_angle_beta 76.674(5)
_cell_angle_gamma 87.013(5)
_cell_formula_units_Z 1
_cell_length_a 9.912(3)
_cell_length_b 9.935(3)
_cell_length_c 11.311(4)
_cell_measurement_reflns_used 2352
_cell_measurement_temperature 100(2)
_cell_measurement_theta_max 25.26
_cell_measurement_theta_min 2.48
_cell_volume 1076.1(6)
_computing_cell_refinement 'Bruker SAINT'
_computing_data_collection 'Bruker APEX'
_computing_data_reduction 'Bruker SAINT'
_computing_molecular_graphics 'DIAMOND V3.1'
_computing_publication_material CIFTAB
_computing_structure_refinement 'SHELXL-97 (Sheldrick, 1997)'
_computing_structure_solution 'SHELXS-97 (Sheldrick, 1990)'
_diffrn_ambient_temperature 100(2)
_diffrn_measured_fraction_theta_full 0.983
_diffrn_measured_fraction_theta_max 0.983
_diffrn_measurement_device_type 'Bruker SMART APEX'
_diffrn_measurement_method 'omega scans'
_diffrn_radiation_monochromator graphite
_diffrn_radiation_source 'fine-focus sealed tube'
_diffrn_radiation_type MoK\a
_diffrn_radiation_wavelength 0.71073
_diffrn_reflns_av_R_equivalents 0.0393
_diffrn_reflns_av_sigmaI/netI 0.0631
_diffrn_reflns_limit_h_max 11
_diffrn_reflns_limit_h_min -11
_diffrn_reflns_limit_k_max 11
_diffrn_reflns_limit_k_min -11
_diffrn_reflns_limit_l_max 13
_diffrn_reflns_limit_l_min -13
_diffrn_reflns_number 7346
_diffrn_reflns_theta_full 24.71
_diffrn_reflns_theta_max 24.71
_diffrn_reflns_theta_min 1.86
_exptl_absorpt_coefficient_mu 6.364
_exptl_absorpt_correction_T_max 0.3483
_exptl_absorpt_correction_T_min 0.2784
_exptl_absorpt_correction_type empirical
_exptl_absorpt_process_details SADABS
_exptl_crystal_colour red
_exptl_crystal_density_diffrn 2.076
_exptl_crystal_density_method 'not measured'
_exptl_crystal_description block
_exptl_crystal_F_000 652
_exptl_crystal_size_max 0.27
_exptl_crystal_size_mid 0.23
_exptl_crystal_size_min 0.21
_refine_diff_density_max 1.989
_refine_diff_density_min -0.876
_refine_diff_density_rms 0.175
_refine_ls_extinction_method none
_refine_ls_goodness_of_fit_ref 1.016
_refine_ls_hydrogen_treatment constr
_refine_ls_matrix_type full
_refine_ls_number_parameters 307
_refine_ls_number_reflns 3614
_refine_ls_number_restraints 0
_refine_ls_restrained_S_all 1.016
_refine_ls_R_factor_all 0.0444
_refine_ls_R_factor_gt 0.0366
_refine_ls_shift/su_max 0.001
_refine_ls_shift/su_mean 0.000
_refine_ls_structure_factor_coef Fsqd
_refine_ls_weighting_details 'calc w=1/[\s^2^(Fo^2^)+(0.0401P)^2^+0.0000P] where P=(Fo^2^+2Fc^2^)/3'
_refine_ls_weighting_scheme calc
_refine_ls_wR_factor_gt 0.0784
_refine_ls_wR_factor_ref 0.0819
_reflns_number_gt 3150
_reflns_number_total 3614
_reflns_threshold_expression >2sigma(I)
_cod_data_source_file ja5b03055_si_002.cif
_cod_data_source_block compound2
_cod_depositor_comments
;
The following automatic conversions were performed:

'_symmetry_cell_setting' value 'Triclinic' changed to 'triclinic'
according to
/usr/data/users/saulius/crontab/automatic-downloads/rss-feeds/ACS/lib/dictionaries/cif_core.dic
dictionary named 'cif_core.dic' version 2.4.2 from 2011-04-26.

Automatic conversion script
Id: cif_fix_values 3271 2015-04-21 07:52:19Z andrius 

 Adding full bibliography for 4123595--4123598.cif.
;
_cod_original_cell_volume 1076.0(6)
_cod_original_sg_symbol_H-M P-1
_cod_database_code 4123596

loop_
_symmetry_equiv_pos_as_xyz
'x, y, z'
'-x, -y, -z'

loop_
_atom_site_label
_atom_site_type_symbol
_atom_site_fract_x
_atom_site_fract_y
_atom_site_fract_z
_atom_site_U_iso_or_equiv
_atom_site_adp_type
_atom_site_occupancy
_atom_site_symmetry_multiplicity
_atom_site_calc_flag
_atom_site_refinement_flags
Ir1 Ir 0.15824(3) 0.44028(3) 0.95059(2) 0.01820(11) Uani 1 1 d .
O1 O 0.0225(5) 0.4865(5) 1.1119(4) 0.0206(11) Uani 1 1 d .
N1 N 0.2733(6) 0.6249(6) 0.8777(5) 0.0217(14) Uani 1 1 d .
C1 C 0.3293(7) 0.3043(7) 0.9869(6) 0.0236(17) Uani 1 1 d .
H1 H 0.4133 0.3098 0.9179 0.028 Uiso 1 1 calc R
N2 N 0.2450(6) 0.4134(6) 0.7681(5) 0.0219(14) Uani 1 1 d .
C2 C 0.3152(7) 0.4121(7) 1.0571(6) 0.0228(17) Uani 1 1 d .
H2 H 0.3919 0.4780 1.0285 0.027 Uiso 1 1 calc R
N3 N 0.1833(6) 0.1882(6) 0.7903(5) 0.0224(14) Uani 1 1 d .
C3 C 0.2539(8) 0.4044(8) 1.1949(6) 0.0261(18) Uani 1 1 d .
H3B H 0.3263 0.3652 1.2372 0.031 Uiso 1 1 calc R
H3A H 0.2341 0.4983 1.2166 0.031 Uiso 1 1 calc R
C4 C 0.1229(8) 0.3239(8) 1.2466(6) 0.0258(17) Uani 1 1 d .
H4A H 0.0786 0.3511 1.3284 0.031 Uiso 1 1 calc R
H4B H 0.1486 0.2263 1.2569 0.031 Uiso 1 1 calc R
C5 C 0.0171(8) 0.3449(7) 1.1647(7) 0.0246(17) Uani 1 1 d .
H5 H -0.0783 0.3228 1.2134 0.030 Uiso 1 1 calc R
C6 C 0.0520(7) 0.2723(7) 1.0476(6) 0.0199(16) Uani 1 1 d .
H6 H -0.0341 0.2606 1.0184 0.024 Uiso 1 1 calc R
C7 C 0.1327(8) 0.1377(7) 1.0556(7) 0.0282(18) Uani 1 1 d .
H7A H 0.1163 0.0823 0.9933 0.034 Uiso 1 1 calc R
H7B H 0.0989 0.0872 1.1371 0.034 Uiso 1 1 calc R
C8 C 0.2880(8) 0.1607(7) 1.0352(7) 0.0279(18) Uani 1 1 d .
H8B H 0.3163 0.1367 1.1135 0.033 Uiso 1 1 calc R
H8A H 0.3391 0.0988 0.9767 0.033 Uiso 1 1 calc R
C11 C 0.1716(8) 0.0773(7) 0.7397(7) 0.0261(18) Uani 1 1 d .
H11 H 0.1396 -0.0017 0.7925 0.031 Uiso 1 1 calc R
C12 C 0.2031(8) 0.0681(8) 0.6126(7) 0.0317(19) Uani 1 1 d .
H12 H 0.1936 -0.0150 0.5817 0.038 Uiso 1 1 calc R
C13 C 0.2467(8) 0.1785(8) 0.5364(7) 0.0323(19) Uani 1 1 d .
H13 H 0.2667 0.1750 0.4505 0.039 Uiso 1 1 calc R
C14 C 0.2627(7) 0.2997(7) 0.5837(6) 0.0223(16) Uani 1 1 d .
C15 C 0.2293(7) 0.2997(7) 0.7120(6) 0.0216(16) Uani 1 1 d .
C16 C 0.3124(8) 0.4187(8) 0.5138(7) 0.0271(18) Uani 1 1 d .
H16 H 0.3325 0.4237 0.4271 0.032 Uiso 1 1 calc R
C17 C 0.3322(7) 0.5278(7) 0.5688(6) 0.0249(17) Uani 1 1 d .
H17 H 0.3678 0.6086 0.5208 0.030 Uiso 1 1 calc R
C18 C 0.3004(7) 0.5212(7) 0.6957(6) 0.0211(16) Uani 1 1 d .
C19 C 0.3269(7) 0.6371(7) 0.7577(6) 0.0197(16) Uani 1 1 d .
C20 C 0.4030(8) 0.7495(7) 0.6996(7) 0.0241(17) Uani 1 1 d .
H20 H 0.4352 0.7601 0.6132 0.029 Uiso 1 1 calc R
C21 C 0.4311(8) 0.8453(7) 0.7691(7) 0.0283(18) Uani 1 1 d .
H21 H 0.4838 0.9224 0.7315 0.034 Uiso 1 1 calc R
C22 C 0.3818(8) 0.8276(8) 0.8936(8) 0.0312(19) Uani 1 1 d .
H22 H 0.4029 0.8905 0.9434 0.037 Uiso 1 1 calc R
C23 C 0.3028(7) 0.7193(7) 0.9447(7) 0.0217(16) Uani 1 1 d .
H23 H 0.2668 0.7092 1.0306 0.026 Uiso 1 1 calc R
S1A S 0.6225(2) 0.19905(19) 0.70335(16) 0.0243(4) Uani 1 1 d .
F1A F 0.8683(5) 0.2276(5) 0.7468(5) 0.0512(14) Uani 1 1 d .
O1A O 0.5841(6) 0.1496(6) 0.6021(5) 0.0371(14) Uani 1 1 d .
C1A C 0.8123(9) 0.1849(8) 0.6622(7) 0.033(2) Uani 1 1 d .
F2A F 0.8551(5) 0.0566(4) 0.6485(4) 0.0404(12) Uani 1 1 d .
O2A O 0.5954(6) 0.3422(5) 0.7117(5) 0.0325(13) Uani 1 1 d .
F3A F 0.8639(5) 0.2570(5) 0.5564(5) 0.0530(14) Uani 1 1 d .
O3A O 0.5876(6) 0.1140(5) 0.8161(5) 0.0336(13) Uani 1 1 d .

loop_
_atom_site_aniso_label
_atom_site_aniso_U_11
_atom_site_aniso_U_22
_atom_site_aniso_U_33
_atom_site_aniso_U_23
_atom_site_aniso_U_13
_atom_site_aniso_U_12
Ir1 0.01805(17) 0.02051(17) 0.01455(16) -0.00079(11) -0.00223(11) 0.00412(11)
O1 0.025(3) 0.020(3) 0.015(2) 0.000(2) -0.002(2) 0.004(2)
N1 0.018(3) 0.021(3) 0.027(3) -0.003(3) -0.006(3) 0.001(3)
C1 0.017(4) 0.034(5) 0.020(4) -0.002(3) -0.008(3) 0.012(3)
N2 0.019(3) 0.025(3) 0.018(3) -0.005(3) 0.001(3) 0.006(3)
C2 0.015(4) 0.030(4) 0.026(4) -0.001(3) -0.012(3) 0.007(3)
N3 0.020(3) 0.023(3) 0.024(3) -0.002(3) -0.005(3) 0.000(3)
C3 0.034(5) 0.032(4) 0.017(4) -0.003(3) -0.015(3) 0.004(4)
C4 0.026(4) 0.033(4) 0.016(4) 0.001(3) -0.002(3) 0.002(3)
C5 0.026(4) 0.015(4) 0.031(4) 0.003(3) -0.007(3) 0.006(3)
C6 0.020(4) 0.019(4) 0.020(4) -0.002(3) -0.003(3) -0.001(3)
C7 0.033(5) 0.025(4) 0.026(4) 0.002(3) -0.007(4) 0.003(4)
C8 0.030(5) 0.025(4) 0.029(4) -0.001(3) -0.012(4) 0.009(3)
C11 0.020(4) 0.018(4) 0.044(5) -0.006(3) -0.012(4) -0.004(3)
C12 0.032(5) 0.033(5) 0.034(5) -0.014(4) -0.010(4) 0.002(4)
C13 0.030(5) 0.042(5) 0.028(4) -0.010(4) -0.010(4) 0.003(4)
C14 0.019(4) 0.030(4) 0.019(4) -0.009(3) -0.005(3) 0.002(3)
C15 0.013(4) 0.026(4) 0.026(4) -0.004(3) -0.006(3) 0.008(3)
C16 0.030(5) 0.033(5) 0.016(4) -0.006(3) -0.002(3) 0.007(4)
C17 0.020(4) 0.030(4) 0.021(4) 0.004(3) -0.002(3) 0.001(3)
C18 0.018(4) 0.025(4) 0.018(4) 0.006(3) -0.002(3) 0.001(3)
C19 0.010(4) 0.021(4) 0.026(4) 0.004(3) -0.004(3) 0.002(3)
C20 0.023(4) 0.021(4) 0.026(4) 0.003(3) -0.006(3) 0.006(3)
C21 0.021(4) 0.019(4) 0.043(5) 0.000(4) -0.006(4) 0.001(3)
C22 0.027(5) 0.024(4) 0.047(5) -0.011(4) -0.014(4) 0.005(4)
C23 0.024(4) 0.015(4) 0.027(4) -0.002(3) -0.007(3) 0.003(3)
S1A 0.0262(11) 0.0235(10) 0.0215(10) 0.0015(8) -0.0040(8) 0.0004(8)
F1A 0.037(3) 0.064(4) 0.063(3) -0.026(3) -0.025(3) 0.005(3)
O1A 0.037(4) 0.048(4) 0.030(3) -0.010(3) -0.015(3) 0.000(3)
C1A 0.041(5) 0.027(4) 0.031(5) -0.003(4) -0.010(4) 0.013(4)
F2A 0.051(3) 0.028(3) 0.042(3) -0.010(2) -0.013(2) 0.021(2)
O2A 0.035(3) 0.021(3) 0.036(3) 0.003(2) -0.001(3) 0.006(2)
F3A 0.033(3) 0.055(3) 0.057(3) 0.020(3) 0.005(3) 0.004(2)
O3A 0.043(4) 0.026(3) 0.025(3) 0.004(2) 0.001(3) 0.006(3)

loop_
_atom_type_symbol
_atom_type_description
_atom_type_scat_dispersion_real
_atom_type_scat_dispersion_imag
_atom_type_scat_source
C C 0.0033 0.0016 'International Tables Vol C Tables 4.2.6.8 and 6.1.1.4'
H H 0.0000 0.0000 'International Tables Vol C Tables 4.2.6.8 and 6.1.1.4'
N N 0.0061 0.0033 'International Tables Vol C Tables 4.2.6.8 and 6.1.1.4'
O O 0.0106 0.0060 'International Tables Vol C Tables 4.2.6.8 and 6.1.1.4'
Ir Ir -1.4442 7.9887 'International Tables Vol C Tables 4.2.6.8 and 6.1.1.4'
S S 0.1246 0.1234 'International Tables Vol C Tables 4.2.6.8 and 6.1.1.4'
F F 0.0171 0.0103 'International Tables Vol C Tables 4.2.6.8 and 6.1.1.4'

loop_
_geom_angle_atom_site_label_1
_geom_angle_atom_site_label_2
_geom_angle_atom_site_label_3
_geom_angle
_geom_angle_site_symmetry_1
_geom_angle_site_symmetry_3
C6 Ir1 O1 67.4(2) . .
C6 Ir1 N2 113.0(2) . .
O1 Ir1 N2 163.4(2) . .
C6 Ir1 O1 90.5(2) . 2_567
O1 Ir1 O1 77.77(19) . 2_567
N2 Ir1 O1 85.6(2) . 2_567
C6 Ir1 C2 91.8(3) . .
O1 Ir1 C2 85.9(2) . .
N2 Ir1 C2 110.5(3) . .
O1 Ir1 C2 161.3(2) 2_567 .
C6 Ir1 N1 170.7(2) . .
O1 Ir1 N1 105.5(2) . .
N2 Ir1 N1 75.6(2) . .
O1 Ir1 N1 94.0(2) 2_567 .
C2 Ir1 N1 81.4(3) . .
C6 Ir1 C1 78.4(3) . .
O1 Ir1 C1 111.8(2) . .
N2 Ir1 C1 84.0(2) . .
O1 Ir1 C1 160.4(2) 2_567 .
C2 Ir1 C1 37.1(3) . .
N1 Ir1 C1 99.5(3) . .
C6 Ir1 C5 36.4(2) . .
O1 Ir1 C5 34.17(19) . .
N2 Ir1 C5 149.4(2) . .
O1 Ir1 C5 93.6(2) 2_567 .
C2 Ir1 C5 77.5(3) . .
N1 Ir1 C5 134.9(2) . .
C1 Ir1 C5 87.0(2) . .
C5 O1 Ir1 92.6(4) . .
C5 O1 Ir1 114.4(4) . 2_567
Ir1 O1 Ir1 102.23(19) . 2_567
C19 N1 C23 118.8(6) . .
C19 N1 Ir1 115.3(5) . .
C23 N1 Ir1 125.7(5) . .
C2 C1 C8 125.1(7) . .
C2 C1 Ir1 70.3(4) . .
C8 C1 Ir1 114.6(5) . .
C18 N2 C15 117.0(6) . .
C18 N2 Ir1 117.0(5) . .
C15 N2 Ir1 125.1(5) . .
C1 C2 C3 125.5(7) . .
C1 C2 Ir1 72.6(4) . .
C3 C2 Ir1 112.8(5) . .
C11 N3 C15 116.2(6) . .
C4 C3 C2 118.0(6) . .
C3 C4 C5 113.0(6) . .
O1 C5 C4 107.6(6) . .
O1 C5 C6 100.6(5) . .
C4 C5 C6 116.2(6) . .
O1 C5 Ir1 53.3(3) . .
C4 C5 Ir1 105.4(5) . .
C6 C5 Ir1 53.1(3) . .
C7 C6 C5 115.9(6) . .
C7 C6 Ir1 117.9(5) . .
C5 C6 Ir1 90.5(4) . .
C6 C7 C8 111.0(6) . .
C1 C8 C7 113.9(6) . .
N3 C11 C12 124.6(7) . .
C13 C12 C11 118.8(7) . .
C12 C13 C14 119.8(7) . .
C16 C14 C13 124.9(7) . .
C16 C14 C15 117.5(6) . .
C13 C14 C15 117.6(7) . .
N3 C15 N2 114.8(6) . .
N3 C15 C14 123.0(6) . .
N2 C15 C14 122.2(6) . .
C17 C16 C14 120.2(7) . .
C16 C17 C18 119.9(7) . .
N2 C18 C17 123.1(7) . .
N2 C18 C19 116.1(6) . .
C17 C18 C19 120.8(6) . .
N1 C19 C20 121.3(7) . .
N1 C19 C18 114.2(6) . .
C20 C19 C18 124.5(6) . .
C21 C20 C19 119.1(7) . .
C22 C21 C20 119.0(7) . .
C23 C22 C21 119.4(7) . .
N1 C23 C22 122.4(7) . .
O3A S1A O1A 115.2(3) . .
O3A S1A O2A 115.5(3) . .
O1A S1A O2A 114.6(3) . .
O3A S1A C1A 103.0(3) . .
O1A S1A C1A 102.5(3) . .
O2A S1A C1A 103.5(3) . .
F3A C1A F1A 108.0(7) . .
F3A C1A F2A 106.3(6) . .
F1A C1A F2A 108.3(6) . .
F3A C1A S1A 111.5(5) . .
F1A C1A S1A 111.5(5) . .
F2A C1A S1A 111.1(6) . .

loop_
_geom_bond_atom_site_label_1
_geom_bond_atom_site_label_2
_geom_bond_distance
_geom_bond_site_symmetry_2
Ir1 C6 2.079(7) .
Ir1 O1 2.085(4) .
Ir1 N2 2.087(6) .
Ir1 O1 2.137(5) 2_567
Ir1 C2 2.166(7) .
Ir1 N1 2.185(6) .
Ir1 C1 2.196(7) .
Ir1 C5 2.600(8) .
O1 C5 1.462(8) .
O1 Ir1 2.137(5) 2_567
N1 C19 1.331(9) .
N1 C23 1.356(9) .
C1 C2 1.389(10) .
C1 C8 1.510(10) .
N2 C18 1.330(9) .
N2 C15 1.391(9) .
C2 C3 1.532(10) .
N3 C11 1.322(9) .
N3 C15 1.363(9) .
C3 C4 1.522(10) .
C4 C5 1.543(10) .
C5 C6 1.543(10) .
C6 C7 1.526(10) .
C7 C8 1.528(11) .
C11 C12 1.412(11) .
C12 C13 1.338(11) .
C13 C14 1.404(10) .
C14 C16 1.388(10) .
C14 C15 1.412(10) .
C16 C17 1.355(10) .
C17 C18 1.391(9) .
C18 C19 1.481(10) .
C19 C20 1.391(10) .
C20 C21 1.381(10) .
C21 C22 1.373(11) .
C22 C23 1.356(10) .
S1A O3A 1.426(5) .
S1A O1A 1.431(5) .
S1A O2A 1.444(5) .
S1A C1A 1.833(9) .
F1A C1A 1.330(9) .
C1A F3A 1.329(9) .
C1A F2A 1.337(8) .
